data_7123057
loop_
_publ_author_name
'Yan, Chao'
'Qi, Xiujuan'
'Wang, Kangcai'
'Jin, Yunhe'
'Cheng, Guangbin'
'Liu, Tianlin'
'Yang, Hongwei'
'Zhang, Qinghua'

_publ_section_title
;
 Revisiting the Reactive Chemistry of FOX-7: Cyclization of FOX-7 Affords
 Fused-Ring Polynitro Compounds
;
_journal_name_full 'Chemical Communications'
_journal_paper_doi 10.1039/C8CC10178G
_journal_year 2019
_chemical_formula_sum 'C4 H6 N6 O5'
_chemical_formula_weight 218.15
_space_group_crystal_system orthorhombic
_space_group_IT_number 61
_space_group_name_Hall '-P 2ac 2ab'
_space_group_name_H-M_alt 'P b c a'
_symmetry_space_group_name_Hall '-P 2ac 2ab'
_symmetry_space_group_name_H-M 'P b c a'
_atom_sites_solution_hydrogens geom
_audit_creation_method SHELXL-2014/7
_audit_update_record
;
2018-12-19 deposited with the CCDC.    2019-02-18 downloaded from the CCDC.
;
_cell_angle_alpha 90
_cell_angle_beta 90
_cell_angle_gamma 90
_cell_formula_units_Z 8
_cell_length_a 9.155(2)
_cell_length_b 7.2579(17)
_cell_length_c 23.291(5)
_cell_measurement_temperature 173(2)
_cell_volume 1547.6(6)
_computing_structure_refinement 'SHELXL-2014/7 (Sheldrick, 2014)'
_diffrn_ambient_temperature 173(2)
_diffrn_measured_fraction_theta_full 0.989
_diffrn_measured_fraction_theta_max 0.977
_diffrn_radiation_type MoK\a
_diffrn_radiation_wavelength 0.71073
_diffrn_reflns_av_R_equivalents 0.0722
_diffrn_reflns_av_unetI/netI 0.0593
_diffrn_reflns_Laue_measured_fraction_full 0.989
_diffrn_reflns_Laue_measured_fraction_max 0.977
_diffrn_reflns_limit_h_max 11
_diffrn_reflns_limit_h_min -11
_diffrn_reflns_limit_k_max 9
_diffrn_reflns_limit_k_min -9
_diffrn_reflns_limit_l_max 30
_diffrn_reflns_limit_l_min -30
_diffrn_reflns_number 8402
_diffrn_reflns_point_group_measured_fraction_full 0.989
_diffrn_reflns_point_group_measured_fraction_max 0.977
_diffrn_reflns_theta_full 25.242
_diffrn_reflns_theta_max 27.809
_diffrn_reflns_theta_min 1.749
_exptl_absorpt_coefficient_mu 0.171
_exptl_crystal_density_diffrn 1.873
_exptl_crystal_F_000 896
_refine_diff_density_max 0.770
_refine_diff_density_min -0.352
_refine_diff_density_rms 0.094
_refine_ls_extinction_method none
_refine_ls_goodness_of_fit_ref 1.043
_refine_ls_hydrogen_treatment constr
_refine_ls_matrix_type full
_refine_ls_number_parameters 154
_refine_ls_number_reflns 1788
_refine_ls_number_restraints 163
_refine_ls_restrained_S_all 1.005
_refine_ls_R_factor_all 0.0856
_refine_ls_R_factor_gt 0.0551
_refine_ls_shift/su_max 0.000
_refine_ls_shift/su_mean 0.000
_refine_ls_structure_factor_coef Fsqd
_refine_ls_weighting_details 'w=1/[\s^2^(Fo^2^)+(0.0704P)^2^+0.9729P] where P=(Fo^2^+2Fc^2^)/3'
_refine_ls_weighting_scheme calc
_refine_ls_wR_factor_gt 0.1372
_refine_ls_wR_factor_ref 0.1540
_reflns_Friedel_coverage 0.000
_reflns_number_gt 1253
_reflns_number_total 1788
_reflns_threshold_expression 'I > 2\s(I)'
_cod_data_source_file c8cc10178g3.cif
_cod_data_source_block zz
_cod_database_code 7123057
_shelx_shelxl_version_number 2014/7
_shelx_space_group_comment
;
The symmetry employed for this shelxl refinement is uniquely defined
by the following loop, which should always be used as a source of
symmetry information in preference to the above space-group names.
They are only intended as comments.
;

loop_
_space_group_symop_operation_xyz
'x, y, z'
'-x+1/2, -y, z+1/2'
'-x, y+1/2, -z+1/2'
'x+1/2, -y+1/2, -z'
'-x, -y, -z'
'x-1/2, y, -z-1/2'
'x, -y-1/2, z-1/2'
'-x-1/2, y-1/2, z'

loop_
_atom_site_label
_atom_site_type_symbol
_atom_site_fract_x
_atom_site_fract_y
_atom_site_fract_z
_atom_site_U_iso_or_equiv
_atom_site_adp_type
_atom_site_occupancy
_atom_site_site_symmetry_order
_atom_site_calc_flag
_atom_site_refinement_flags_posn
_atom_site_refinement_flags_adp
_atom_site_refinement_flags_occupancy
_atom_site_disorder_assembly
_atom_site_disorder_group
O4 O 0.9036(2) 0.4481(3) 0.67067(7) 0.0302(5) Uani 1 1 d . U . . .
O5 O 0.2971(2) 0.7570(3) 0.73776(7) 0.0302(5) Uani 1 1 d . U . . .
N4 N 0.3841(2) 0.6138(3) 0.66466(8) 0.0208(5) Uani 1 1 d . U . . .
N5 N 0.6256(2) 0.4974(3) 0.66626(8) 0.0196(5) Uani 1 1 d . U . . .
H5 H 0.6965 0.4339 0.6823 0.023 Uiso 1 1 calc R U . . .
N1 N 0.9211(2) 0.5395(3) 0.62630(9) 0.0228(5) Uani 1 1 d D U . . .
N3 N 0.5363(2) 0.6197(3) 0.58346(8) 0.0237(5) Uani 1 1 d . U . . .
H3 H 0.5499 0.6790 0.5509 0.028 Uiso 1 1 calc R U . . .
O2 O 0.7273(2) 0.6816(4) 0.50383(8) 0.0465(7) Uani 1 1 d . U . . .
N2 N 0.8257(2) 0.6589(3) 0.53778(8) 0.0230(5) Uani 1 1 d D U . . .
N6 N 0.2939(2) 0.7385(3) 0.68477(9) 0.0261(5) Uani 1 1 d . U . . .
C1 C 0.7975(3) 0.5834(3) 0.59246(9) 0.0170(5) Uani 1 1 d . U . . .
C2 C 0.6506(3) 0.5654(3) 0.61427(9) 0.0162(5) Uani 1 1 d . U . . .
C3 C 0.3882(3) 0.5812(4) 0.60339(9) 0.0199(6) Uani 1 1 d . U . . .
H3A H 0.3176 0.6627 0.5836 0.024 Uiso 1 1 calc R U . . .
H3B H 0.3620 0.4517 0.5950 0.024 Uiso 1 1 calc R U . . .
C4 C 0.4913(3) 0.5186(4) 0.69918(10) 0.0269(6) Uani 1 1 d . U . . .
H4A H 0.4535 0.3959 0.7104 0.032 Uiso 1 1 calc R U . . .
H4B H 0.5111 0.5897 0.7346 0.032 Uiso 1 1 calc R U . . .
O3 O 1.0478(6) 0.5467(8) 0.6024(2) 0.0345(13) Uani 0.5 1 d D U P A 2
O1A O 0.9360(4) 0.7612(5) 0.53023(14) 0.0201(8) Uani 0.5 1 d D U P B 1
O1 O 0.9522(5) 0.6307(8) 0.51785(19) 0.0418(12) Uani 0.5 1 d D U P B 2
O3A O 1.0345(6) 0.6242(8) 0.6223(3) 0.0374(13) Uani 0.5 1 d D U P A 1

loop_
_atom_site_aniso_label
_atom_site_aniso_U_11
_atom_site_aniso_U_22
_atom_site_aniso_U_33
_atom_site_aniso_U_23
_atom_site_aniso_U_13
_atom_site_aniso_U_12
O4 0.0198(11) 0.0504(13) 0.0205(9) 0.0090(8) 0.0019(7) 0.0102(10)
O5 0.0301(12) 0.0355(11) 0.0249(9) -0.0053(8) 0.0048(8) -0.0001(10)
N4 0.0121(11) 0.0342(12) 0.0163(9) 0.0009(8) 0.0006(7) 0.0017(10)
N5 0.0155(11) 0.0245(11) 0.0186(9) 0.0041(7) 0.0033(7) 0.0055(9)
N1 0.0136(12) 0.0254(12) 0.0293(11) 0.0023(9) -0.0044(9) -0.0014(9)
N3 0.0116(12) 0.0428(14) 0.0168(9) 0.0056(9) -0.0006(7) -0.0014(10)
O2 0.0152(11) 0.096(2) 0.0279(10) 0.0259(11) -0.0013(8) -0.0021(12)
N2 0.0146(11) 0.0345(13) 0.0197(9) 0.0028(8) 0.0024(8) -0.0009(10)
N6 0.0226(13) 0.0280(12) 0.0277(11) -0.0038(9) 0.0057(9) -0.0003(11)
C1 0.0123(13) 0.0215(12) 0.0171(10) -0.0011(9) -0.0006(8) -0.0006(10)
C2 0.0152(13) 0.0180(12) 0.0153(10) -0.0026(8) -0.0004(9) -0.0005(10)
C3 0.0087(13) 0.0355(15) 0.0156(10) 0.0012(10) -0.0003(8) -0.0010(11)
C4 0.0133(13) 0.0486(17) 0.0189(11) 0.0056(11) 0.0014(9) 0.0017(13)
O3 0.009(2) 0.053(4) 0.041(3) 0.017(2) 0.001(2) -0.004(2)
O1A 0.0134(19) 0.0226(19) 0.0243(17) 0.0006(15) 0.0053(13) -0.0075(16)
O1 0.017(2) 0.067(3) 0.042(2) 0.017(2) 0.0149(18) 0.005(2)
O3A 0.014(3) 0.044(4) 0.054(4) 0.010(2) -0.011(2) -0.013(2)

loop_
_atom_type_symbol
_atom_type_description
_atom_type_scat_dispersion_real
_atom_type_scat_dispersion_imag
_atom_type_scat_source
C C 0.0033 0.0016 'International Tables Vol C Tables 4.2.6.8 and 6.1.1.4'
H H 0.0000 0.0000 'International Tables Vol C Tables 4.2.6.8 and 6.1.1.4'
N N 0.0061 0.0033 'International Tables Vol C Tables 4.2.6.8 and 6.1.1.4'
O O 0.0106 0.0060 'International Tables Vol C Tables 4.2.6.8 and 6.1.1.4'

loop_
_geom_angle_atom_site_label_1
_geom_angle_atom_site_label_2
_geom_angle_atom_site_label_3
_geom_angle
N6 N4 C4 124.0(2)
N6 N4 C3 118.8(2)
C4 N4 C3 116.9(2)
C2 N5 C4 125.9(2)
C2 N5 H5 117.1
C4 N5 H5 117.1
O3A N1 O4 116.6(3)
O4 N1 O3 119.9(3)
O3A N1 C1 121.9(3)
O4 N1 C1 118.8(2)
O3 N1 C1 118.1(3)
C2 N3 C3 120.2(2)
C2 N3 H3 119.9
C3 N3 H3 119.9
O2 N2 O1 117.6(3)
O2 N2 O1A 115.0(3)
O2 N2 C1 120.5(2)
O1 N2 C1 115.9(3)
O1A N2 C1 120.0(2)
O5 N6 N4 114.5(2)
N2 C1 N1 116.3(2)
N2 C1 C2 121.6(2)
N1 C1 C2 121.9(2)
N5 C2 N3 117.9(2)
N5 C2 C1 121.0(2)
N3 C2 C1 121.1(2)
N4 C3 N3 107.85(19)
N4 C3 H3A 110.1
N3 C3 H3A 110.1
N4 C3 H3B 110.1
N3 C3 H3B 110.1
H3A C3 H3B 108.4
N4 C4 N5 109.31(19)
N4 C4 H4A 109.8
N5 C4 H4A 109.8
N4 C4 H4B 109.8
N5 C4 H4B 109.8
H4A C4 H4B 108.3

loop_
_geom_bond_atom_site_label_1
_geom_bond_atom_site_label_2
_geom_bond_distance
O4 N1 1.238(3)
O5 N6 1.242(3)
N4 N6 1.312(3)
N4 C4 1.444(3)
N4 C3 1.447(3)
N5 C2 1.327(3)
N5 C4 1.457(3)
N5 H5 0.8800
N1 O3A 1.210(6)
N1 O3 1.287(5)
N1 C1 1.416(3)
N3 C2 1.329(3)
N3 C3 1.460(3)
N3 H3 0.8800
O2 N2 1.210(3)
N2 O1 1.264(5)
N2 O1A 1.266(4)
N2 C1 1.410(3)
C1 C2 1.443(3)
C3 H3A 0.9900
C3 H3B 0.9900
C4 H4A 0.9900
C4 H4B 0.9900
